data_4115295
loop_
_publ_author_name
'Daniel Stasko'
'Stephan P. Hoffmann'
'Kee-Chan Kim'
'Nathanael L. P. Fackler'
'Anna S. Larsen'
'Tatiana Drovetskaya'
'Fook S. Tham'
'Christopher A. Reed'
'Clifton E. F. Rickard'
'Peter D. W. Boyd'
'Evgenii S. Stoyanov'

_publ_section_title
;
 Molecular Structure of the Solvated Proton in Isolated Salts. Short,
 Strong, Low Barrier (SSLB) H-bonds
;
_journal_name_full 'Journal of the American Chemical Society'
_journal_page_first 13869
_journal_page_last 13876
_journal_paper_doi 10.1021/ja012671i
_journal_volume 124
_journal_year 2002
_chemical_formula_moiety 'C H6 B11 Br6, C8 H17 O2'
_chemical_formula_sum 'C9 H23 B11 Br6 O2'
_chemical_formula_weight 761.64
_chemical_name_systematic
; 
 Bis(tetrahydrofuran)hydronium hexabromocarborane 
;
_space_group_IT_number 14
_symmetry_cell_setting monoclinic
_symmetry_space_group_name_Hall '-P 2yn'
_symmetry_space_group_name_H-M 'P 1 21/n 1'
_atom_sites_solution_hydrogens geom
_atom_sites_solution_primary direct
_atom_sites_solution_secondary difmap
_audit_creation_method SHELXL-97
_cell_angle_alpha 90.00
_cell_angle_beta 108.350(1)
_cell_angle_gamma 90.00
_cell_formula_units_Z 8
_cell_length_a 12.15240(10)
_cell_length_b 24.9529(2)
_cell_length_c 17.1935(2)
_cell_measurement_reflns_used 8192
_cell_measurement_temperature 203(2)
_cell_measurement_theta_max 26
_cell_measurement_theta_min 2
_cell_volume 4948.60(9)
_computing_cell_refinement 'Siemens SMART'
_computing_data_collection 'Siemens SMART (Siemens, 1995)'
_computing_data_reduction 'Siemens SAINT  (Siemens, 1995)'
_computing_molecular_graphics 'Siemens SHELXTL (Siemens, 1994)'
_computing_publication_material SHELXL-97
_computing_structure_refinement 'SHELXL-97 Sheldrick, (1997)'
_computing_structure_solution 'SHELXS Sheldrick, (1990)'
_diffrn_ambient_temperature 203(2)
_diffrn_measured_fraction_theta_full 0.970
_diffrn_measured_fraction_theta_max 0.970
_diffrn_measurement_device_type 'Siemens SMART'
_diffrn_measurement_method 'Area detector \w scans'
_diffrn_radiation_monochromator graphite
_diffrn_radiation_source 'fine-focus sealed tube'
_diffrn_radiation_type MoK\a
_diffrn_radiation_wavelength 0.71073
_diffrn_reflns_av_R_equivalents 0.0504
_diffrn_reflns_av_sigmaI/netI 0.0670
_diffrn_reflns_limit_h_max 14
_diffrn_reflns_limit_h_min -15
_diffrn_reflns_limit_k_max 31
_diffrn_reflns_limit_k_min 0
_diffrn_reflns_limit_l_max 21
_diffrn_reflns_limit_l_min 0
_diffrn_reflns_number 29009
_diffrn_reflns_theta_full 26.38
_diffrn_reflns_theta_max 26.38
_diffrn_reflns_theta_min 1.49
_diffrn_standards_decay_% 0
_exptl_absorpt_coefficient_mu 9.741
_exptl_absorpt_correction_T_max 0.3425
_exptl_absorpt_correction_T_min 0.1862
_exptl_absorpt_correction_type multi-scan
_exptl_absorpt_process_details 'Blessing, 1995'
_exptl_crystal_colour Brown
_exptl_crystal_density_diffrn 2.045
_exptl_crystal_description 'Irregular fragment'
_exptl_crystal_F_000 2864
_exptl_crystal_size_max 0.26
_exptl_crystal_size_mid 0.18
_exptl_crystal_size_min 0.14
_refine_diff_density_max 0.920
_refine_diff_density_min -0.961
_refine_diff_density_rms 0.119
_refine_ls_extinction_method none
_refine_ls_goodness_of_fit_ref 1.022
_refine_ls_hydrogen_treatment mixed
_refine_ls_matrix_type full
_refine_ls_number_parameters 505
_refine_ls_number_reflns 10058
_refine_ls_number_restraints 0
_refine_ls_restrained_S_all 1.022
_refine_ls_R_factor_all 0.1025
_refine_ls_R_factor_gt 0.0496
_refine_ls_shift/su_max 0.041
_refine_ls_shift/su_mean 0.001
_refine_ls_structure_factor_coef Fsqd
_refine_ls_weighting_details 'w=1/[\s^2^(Fo^2^)+(0.0320P)^2^+14.9310P] where P=(Fo^2^+2Fc^2^)/3'
_refine_ls_weighting_scheme calc
_refine_ls_wR_factor_gt 0.0887
_refine_ls_wR_factor_ref 0.1067
_reflns_number_gt 6223
_reflns_number_total 10058
_reflns_threshold_expression >2sigma(I)
_cod_data_source_file ja012671i_2.cif
_cod_data_source_block pdb2a
_cod_depositor_comments
;
The following automatic conversions were performed:

'_refine_ls_weighting_scheme' value 'calc
w=1/[\s^2^(Fo^2^)+(0.0320P)^2^+14.9310P] where P=(Fo^2^+2Fc^2^)/3'
was changed to 'calc'. New tag '_refine_ls_weighting_details' was
created. The value of the new tag was set to
'w=1/[\s^2^(Fo^2^)+(0.0320P)^2^+14.9310P] where P=(Fo^2^+2Fc^2^)/3'.

Automatic conversion script
Id: cif_fix_values 3143 2015-03-26 13:38:13Z robertas 
;
_cod_original_cell_volume 4948.52(8)
_cod_original_sg_symbol_H-M 'P 21/n'
_cod_database_code 4115295

loop_
_symmetry_equiv_pos_as_xyz
'x, y, z'
'-x+1/2, y+1/2, -z+1/2'
'-x, -y, -z'
'x-1/2, -y-1/2, z-1/2'

loop_
_atom_site_label
_atom_site_type_symbol
_atom_site_fract_x
_atom_site_fract_y
_atom_site_fract_z
_atom_site_U_iso_or_equiv
_atom_site_adp_type
_atom_site_occupancy
_atom_site_calc_flag
_atom_site_refinement_flags
Br6 Br 0.76870(7) -0.05977(3) 0.82614(5) 0.0507(2) Uani 1 d .
Br7 Br 0.53936(7) -0.00001(3) 0.63411(5) 0.0627(2) Uani 1 d .
Br8 Br 0.65320(8) 0.13398(3) 0.58684(5) 0.0659(3) Uani 1 d .
Br9 Br 0.95122(7) 0.16065(3) 0.74960(6) 0.0609(2) Uani 1 d .
Br10 Br 1.02112(7) 0.03997(4) 0.89608(5) 0.0613(2) Uani 1 d .
Br11 Br 0.86590(7) 0.01782(3) 0.66486(5) 0.0506(2) Uani 1 d .
B1 B 0.7555(8) 0.0615(4) 0.8925(5) 0.048(2) Uani 1 d .
H1 H 0.7751 0.0469 0.9564 0.058 Uiso 1 calc R
B2 B 0.6201(8) 0.0494(3) 0.8183(5) 0.047(2) Uani 1 d .
H2 H 0.5511 0.0268 0.8338 0.056 Uiso 1 calc R
B3 B 0.5863(7) 0.1049(3) 0.7509(5) 0.044(2) Uani 1 d .
H3 H 0.4955 0.1185 0.7224 0.053 Uiso 1 calc R
B4 B 0.7042(7) 0.1510(3) 0.7828(5) 0.043(2) Uani 1 d .
H4 H 0.6905 0.1949 0.7749 0.051 Uiso 1 calc R
B5 B 0.8075(7) 0.1240(3) 0.8706(5) 0.044(2) Uani 1 d .
H5 H 0.8612 0.1502 0.9202 0.053 Uiso 1 calc R
B6 B 0.7443(6) 0.0176(3) 0.8090(5) 0.0352(18) Uani 1 d .
B7 B 0.6405(7) 0.0445(3) 0.7212(5) 0.0370(18) Uani 1 d .
B8 B 0.6928(7) 0.1077(3) 0.6988(5) 0.0368(18) Uani 1 d .
B9 B 0.8285(7) 0.1194(3) 0.7731(5) 0.0391(19) Uani 1 d .
B10 B 0.8628(6) 0.0639(3) 0.8427(5) 0.0363(18) Uani 1 d .
B11 B 0.7903(6) 0.0535(3) 0.7347(5) 0.0346(18) Uani 1 d .
C1 C 0.6642(6) 0.1125(3) 0.8509(4) 0.0483(19) Uani 1 d .
H1A H 0.6206 0.1330 0.8905 0.058 Uiso 1 calc R
Br17 Br 0.10381(8) -0.26976(3) 0.84169(6) 0.0629(2) Uani 1 d .
Br18 Br 0.01992(7) -0.23643(3) 0.61503(5) 0.0621(2) Uani 1 d .
Br19 Br 0.22050(8) -0.12274(4) 0.58494(5) 0.0622(2) Uani 1 d .
Br20 Br 0.43324(6) -0.08845(3) 0.79664(5) 0.0527(2) Uani 1 d .
Br21 Br 0.36235(6) -0.17988(3) 0.95654(4) 0.0506(2) Uani 1 d .
Br22 Br 0.34350(6) -0.23527(3) 0.74440(5) 0.0527(2) Uani 1 d .
B12 B 0.1948(7) -0.0884(3) 0.8445(5) 0.0368(18) Uani 1 d .
H12 H 0.2297 -0.0574 0.8922 0.044 Uiso 1 calc R
B13 B 0.1007(7) -0.1403(3) 0.8568(5) 0.0362(18) Uani 1 d .
H13 H 0.0743 -0.1432 0.9129 0.043 Uiso 1 calc R
B14 B 0.0037(7) -0.1559(3) 0.7598(5) 0.0401(19) Uani 1 d .
H14 H -0.0866 -0.1688 0.7519 0.048 Uiso 1 calc R
B15 B 0.0357(7) -0.1148(3) 0.6862(5) 0.042(2) Uani 1 d .
H15 H -0.0332 -0.1009 0.6305 0.050 Uiso 1 calc R
B16 B 0.1544(7) -0.0727(3) 0.7381(5) 0.0384(19) Uani 1 d .
H16 H 0.1627 -0.0315 0.7161 0.046 Uiso 1 calc R
B17 B 0.1242(7) -0.1978(3) 0.8050(5) 0.0396(19) Uani 1 d .
B18 B 0.0847(7) -0.1821(3) 0.6990(5) 0.0375(18) Uani 1 d .
B19 B 0.1787(7) -0.1306(3) 0.6862(5) 0.0391(19) Uani 1 d .
B20 B 0.2757(6) -0.1139(3) 0.7836(4) 0.0336(17) Uani 1 d .
B21 B 0.2427(6) -0.1558(3) 0.8569(4) 0.0282(16) Uani 1 d .
B22 B 0.2348(6) -0.1820(3) 0.7590(4) 0.0334(17) Uani 1 d .
C2 C 0.0540(5) -0.0930(3) 0.7835(4) 0.0368(16) Uani 1 d .
H2A H -0.0074 -0.0624 0.7923 0.044 Uiso 1 calc R
O1 O 0.2668(6) -0.3783(3) 0.9539(5) 0.095(2) Uani 1 d .
C3 C 0.2600(9) -0.4363(4) 0.9469(7) 0.097(3) Uani 1 d .
H3A H 0.1958 -0.4473 0.8988 0.116 Uiso 1 calc R
H3B H 0.2492 -0.4525 0.9960 0.116 Uiso 1 calc R
C4 C 0.3721(18) -0.4518(6) 0.9383(11) 0.182(8) Uani 1 d .
H4A H 0.4284 -0.4598 0.9919 0.218 Uiso 1 calc R
H4B H 0.3636 -0.4835 0.9032 0.218 Uiso 1 calc R
C5 C 0.4089(14) -0.4061(6) 0.9013(8) 0.144(5) Uani 1 d .
H5A H 0.4936 -0.4050 0.9164 0.172 Uiso 1 calc R
H5B H 0.3764 -0.4077 0.8415 0.172 Uiso 1 calc R
C6 C 0.3661(8) -0.3595(4) 0.9325(6) 0.080(3) Uani 1 d .
H6A H 0.3433 -0.3314 0.8907 0.096 Uiso 1 calc R
H6B H 0.4254 -0.3451 0.9808 0.096 Uiso 1 calc R
O2 O 0.2230(6) -0.3414(3) 1.0670(4) 0.093(2) Uani 1 d .
C7 C 0.1912(10) -0.2867(4) 1.0750(6) 0.084(3) Uani 1 d .
H7A H 0.2586 -0.2661 1.1079 0.101 Uiso 1 calc R
H7B H 0.1605 -0.2698 1.0210 0.101 Uiso 1 calc R
C8 C 0.1062(13) -0.2888(5) 1.1141(11) 0.163(7) Uani 1 d .
H8A H 0.1286 -0.2650 1.1618 0.195 Uiso 1 calc R
H8B H 0.0327 -0.2757 1.0764 0.195 Uiso 1 calc R
C9 C 0.0902(10) -0.3399(4) 1.1392(7) 0.096(3) Uani 1 d .
H9A H 0.0074 -0.3486 1.1231 0.116 Uiso 1 calc R
H9B H 0.1229 -0.3430 1.1989 0.116 Uiso 1 calc R
C10 C 0.1509(9) -0.3765(4) 1.0982(7) 0.085(3) Uani 1 d .
H10A H 0.1986 -0.4024 1.1373 0.102 Uiso 1 calc R
H10B H 0.0952 -0.3960 1.0534 0.102 Uiso 1 calc R
O3 O 0.6648(8) -0.1363(3) 1.0681(4) 0.116(3) Uani 1 d .
C11 C 0.6468(11) -0.0879(5) 1.0202(6) 0.110(4) Uani 1 d .
H11A H 0.7168 -0.0781 1.0067 0.132 Uiso 1 calc R
H11B H 0.5822 -0.0919 0.9693 0.132 Uiso 1 calc R
C12 C 0.6214(11) -0.0495(5) 1.0711(6) 0.101(4) Uani 1 d .
H12A H 0.5383 -0.0494 1.0643 0.121 Uiso 1 calc R
H12B H 0.6439 -0.0137 1.0582 0.121 Uiso 1 calc R
C13 C 0.6908(8) -0.0653(4) 1.1580(5) 0.073(3) Uani 1 d .
H13A H 0.7678 -0.0486 1.1746 0.088 Uiso 1 calc R
H13B H 0.6504 -0.0550 1.1969 0.088 Uiso 1 calc R
C14 C 0.6993(9) -0.1240(4) 1.1530(6) 0.076(3) Uani 1 d .
H14A H 0.7790 -0.1360 1.1801 0.092 Uiso 1 calc R
H14B H 0.6480 -0.1416 1.1792 0.092 Uiso 1 calc R
O4 O 0.7399(12) -0.2094(4) 1.0151(5) 0.145(4) Uani 1 d .
C15 C 0.8439(14) -0.1934(9) 1.0012(14) 0.222(12) Uani 1 d .
H15A H 0.8570 -0.1550 1.0118 0.266 Uiso 1 calc R
H15B H 0.9100 -0.2130 1.0378 0.266 Uiso 1 calc R
C16 C 0.8323(13) -0.2049(5) 0.9191(12) 0.130(6) Uani 1 d .
H16A H 0.8769 -0.2370 0.9152 0.156 Uiso 1 calc R
H16B H 0.8598 -0.1748 0.8936 0.156 Uiso 1 calc R
C17 C 0.7070(13) -0.2140(4) 0.8788(6) 0.105(4) Uani 1 d .
H17A H 0.6678 -0.1807 0.8552 0.126 Uiso 1 calc R
H17B H 0.6939 -0.2409 0.8353 0.126 Uiso 1 calc R
C18 C 0.6674(10) -0.2324(5) 0.9427(8) 0.101(4) Uani 1 d .
H18A H 0.5868 -0.2214 0.9332 0.121 Uiso 1 calc R
H18B H 0.6716 -0.2716 0.9461 0.121 Uiso 1 calc R

loop_
_atom_site_aniso_label
_atom_site_aniso_U_11
_atom_site_aniso_U_22
_atom_site_aniso_U_33
_atom_site_aniso_U_23
_atom_site_aniso_U_13
_atom_site_aniso_U_12
Br6 0.0543(5) 0.0342(4) 0.0692(5) 0.0127(4) 0.0275(4) 0.0032(3)
Br7 0.0501(5) 0.0490(5) 0.0754(6) -0.0163(4) 0.0003(4) -0.0001(4)
Br8 0.0913(7) 0.0560(5) 0.0478(5) 0.0158(4) 0.0184(5) 0.0135(5)
Br9 0.0544(5) 0.0470(5) 0.0920(6) 0.0081(4) 0.0385(5) -0.0115(4)
Br10 0.0414(4) 0.0639(5) 0.0687(5) 0.0049(4) 0.0031(4) 0.0012(4)
Br11 0.0618(5) 0.0484(5) 0.0549(5) -0.0004(4) 0.0376(4) 0.0125(4)
B1 0.058(6) 0.049(5) 0.047(5) -0.001(4) 0.028(4) 0.001(4)
B2 0.056(5) 0.034(5) 0.064(6) -0.001(4) 0.040(5) 0.000(4)
B3 0.042(5) 0.035(5) 0.061(6) 0.001(4) 0.026(4) 0.004(4)
B4 0.046(5) 0.028(4) 0.060(5) -0.002(4) 0.025(4) 0.000(4)
B5 0.053(5) 0.042(5) 0.042(5) -0.012(4) 0.020(4) -0.014(4)
B6 0.037(4) 0.034(4) 0.038(4) 0.004(4) 0.017(4) 0.010(3)
B7 0.037(4) 0.029(4) 0.046(5) -0.004(4) 0.014(4) 0.001(3)
B8 0.048(5) 0.032(4) 0.039(4) -0.001(4) 0.025(4) 0.008(4)
B9 0.042(5) 0.034(4) 0.050(5) 0.008(4) 0.026(4) -0.001(4)
B10 0.034(4) 0.037(4) 0.038(4) 0.000(4) 0.012(4) -0.002(4)
B11 0.039(4) 0.032(4) 0.041(4) 0.002(4) 0.024(4) 0.002(3)
C1 0.059(5) 0.041(4) 0.057(5) -0.014(4) 0.035(4) -0.005(4)
Br17 0.0705(6) 0.0368(4) 0.0808(6) 0.0069(4) 0.0229(5) -0.0127(4)
Br18 0.0554(5) 0.0626(5) 0.0578(5) -0.0330(4) 0.0029(4) -0.0008(4)
Br19 0.0765(6) 0.0822(6) 0.0363(4) 0.0028(4) 0.0296(4) 0.0109(5)
Br20 0.0444(4) 0.0593(5) 0.0598(5) -0.0045(4) 0.0238(4) -0.0158(4)
Br21 0.0520(5) 0.0588(5) 0.0345(4) 0.0072(4) 0.0042(3) 0.0114(4)
Br22 0.0477(4) 0.0478(5) 0.0628(5) -0.0119(4) 0.0176(4) 0.0165(4)
B12 0.044(5) 0.034(4) 0.034(4) 0.005(4) 0.015(4) 0.005(4)
B13 0.041(4) 0.035(4) 0.033(4) -0.003(3) 0.012(4) -0.004(4)
B14 0.036(4) 0.043(5) 0.044(5) -0.009(4) 0.015(4) 0.004(4)
B15 0.047(5) 0.044(5) 0.033(4) -0.005(4) 0.012(4) 0.011(4)
B16 0.049(5) 0.034(4) 0.038(4) 0.002(4) 0.022(4) 0.006(4)
B17 0.039(4) 0.040(5) 0.038(4) 0.004(4) 0.010(4) -0.004(4)
B18 0.039(4) 0.035(4) 0.036(4) -0.014(4) 0.007(4) 0.000(4)
B19 0.045(5) 0.044(5) 0.031(4) -0.003(4) 0.016(4) 0.002(4)
B20 0.034(4) 0.038(4) 0.030(4) 0.005(3) 0.012(3) 0.000(3)
B21 0.028(4) 0.032(4) 0.022(3) 0.005(3) 0.005(3) 0.003(3)
B22 0.033(4) 0.036(4) 0.031(4) 0.000(3) 0.010(3) 0.013(3)
C2 0.038(4) 0.040(4) 0.034(4) -0.006(3) 0.014(3) 0.013(3)
O1 0.096(5) 0.062(4) 0.155(7) 0.009(4) 0.079(5) 0.005(4)
C3 0.087(8) 0.088(9) 0.110(9) -0.003(7) 0.022(7) -0.027(7)
C4 0.31(3) 0.113(13) 0.196(17) -0.025(12) 0.179(18) 0.015(15)
C5 0.187(15) 0.158(14) 0.120(11) -0.023(11) 0.098(11) 0.013(12)
C6 0.079(7) 0.097(8) 0.078(7) -0.004(6) 0.045(6) -0.008(6)
O2 0.121(6) 0.064(4) 0.127(6) 0.012(4) 0.085(5) -0.001(4)
C7 0.124(9) 0.063(7) 0.076(7) 0.013(5) 0.046(6) 0.001(6)
C8 0.199(15) 0.072(9) 0.30(2) -0.013(11) 0.195(16) -0.006(9)
C9 0.118(9) 0.085(8) 0.112(9) 0.010(7) 0.074(8) -0.004(7)
C10 0.105(8) 0.068(7) 0.107(8) 0.024(6) 0.066(7) 0.003(6)
O3 0.205(9) 0.061(4) 0.056(4) -0.006(4) 0.003(5) 0.020(5)
C11 0.136(11) 0.108(10) 0.068(7) -0.003(7) 0.005(7) -0.004(8)
C12 0.143(10) 0.091(8) 0.077(7) 0.009(6) 0.049(7) 0.037(7)
C13 0.069(6) 0.080(7) 0.074(6) -0.028(5) 0.028(5) -0.003(5)
C14 0.095(7) 0.065(6) 0.069(6) -0.002(5) 0.025(5) 0.010(5)
O4 0.196(11) 0.177(10) 0.068(5) -0.004(6) 0.050(7) -0.017(9)
C15 0.079(11) 0.27(3) 0.25(2) -0.14(2) -0.043(13) 0.021(13)
C16 0.137(13) 0.082(9) 0.226(17) 0.022(10) 0.133(14) -0.001(8)
C17 0.169(13) 0.072(7) 0.065(7) -0.008(6) 0.024(8) -0.029(8)
C18 0.098(8) 0.093(9) 0.132(11) -0.020(8) 0.066(8) -0.017(7)

loop_
_atom_type_symbol
_atom_type_description
_atom_type_scat_dispersion_real
_atom_type_scat_dispersion_imag
_atom_type_scat_source
C C 0.0033 0.0016 'International Tables Vol C Tables 4.2.6.8 and 6.1.1.4'
H H 0.0000 0.0000 'International Tables Vol C Tables 4.2.6.8 and 6.1.1.4'
B B 0.0013 0.0007 'International Tables Vol C Tables 4.2.6.8 and 6.1.1.4'
O O 0.0106 0.0060 'International Tables Vol C Tables 4.2.6.8 and 6.1.1.4'
Br Br -0.2901 2.4595 'International Tables Vol C Tables 4.2.6.8 and 6.1.1.4'

loop_
_geom_angle_atom_site_label_1
_geom_angle_atom_site_label_2
_geom_angle_atom_site_label_3
_geom_angle
C1 B1 B2 58.9(5)
C1 B1 B5 58.5(5)
B2 B1 B5 108.2(6)
C1 B1 B10 104.8(6)
B2 B1 B10 108.6(6)
B5 B1 B10 60.1(5)
C1 B1 B6 104.4(6)
B2 B1 B6 59.5(4)
B5 B1 B6 108.3(6)
B10 B1 B6 60.8(4)
C1 B2 B6 104.9(6)
C1 B2 B1 58.5(5)
B6 B2 B1 60.6(5)
C1 B2 B7 104.5(6)
B6 B2 B7 60.2(4)
B1 B2 B7 108.5(6)
C1 B2 B3 58.4(5)
B6 B2 B3 108.8(6)
B1 B2 B3 108.1(6)
B7 B2 B3 60.5(5)
C1 B3 B2 58.8(5)
C1 B3 B7 104.3(6)
B2 B3 B7 59.7(4)
C1 B3 B4 58.5(5)
B2 B3 B4 107.8(6)
B7 B3 B4 107.4(6)
C1 B3 B8 104.0(6)
B2 B3 B8 107.7(6)
B7 B3 B8 60.0(4)
B4 B3 B8 59.4(4)
C1 B4 B9 104.6(6)
C1 B4 B5 58.4(5)
B9 B4 B5 60.6(5)
C1 B4 B8 104.5(5)
B9 B4 B8 59.9(4)
B5 B4 B8 108.4(6)
C1 B4 B3 58.0(4)
B9 B4 B3 108.2(6)
B5 B4 B3 107.6(6)
B8 B4 B3 60.5(4)
C1 B5 B4 58.9(5)
C1 B5 B1 58.6(5)
B4 B5 B1 108.3(6)
C1 B5 B10 104.9(5)
B4 B5 B10 108.7(6)
B1 B5 B10 60.1(5)
C1 B5 B9 104.2(6)
B4 B5 B9 59.5(4)
B1 B5 B9 108.2(6)
B10 B5 B9 60.7(4)
B2 B6 B7 60.2(4)
B2 B6 B1 59.8(5)
B7 B6 B1 108.0(5)
B2 B6 B11 108.0(5)
B7 B6 B11 59.9(4)
B1 B6 B11 107.8(6)
B2 B6 B10 107.8(5)
B7 B6 B10 108.4(5)
B1 B6 B10 59.5(4)
B11 B6 B10 60.6(4)
B2 B6 Br6 121.7(5)
B7 B6 Br6 122.4(5)
B1 B6 Br6 121.1(5)
B11 B6 Br6 122.2(5)
B10 B6 Br6 121.1(5)
B6 B7 B2 59.6(4)
B6 B7 B11 60.6(4)
B2 B7 B11 108.1(6)
B6 B7 B3 107.8(6)
B2 B7 B3 59.8(4)
B11 B7 B3 108.2(5)
B6 B7 B8 108.2(5)
B2 B7 B8 108.0(5)
B11 B7 B8 59.8(4)
B3 B7 B8 60.3(4)
B6 B7 Br7 123.0(5)
B2 B7 Br7 121.4(5)
B11 B7 Br7 122.8(5)
B3 B7 Br7 120.0(5)
B8 B7 Br7 121.1(5)
B9 B8 B4 59.6(4)
B9 B8 B11 60.4(4)
B4 B8 B11 108.0(6)
B9 B8 B7 107.8(5)
B4 B8 B7 107.7(5)
B11 B8 B7 59.8(4)
B9 B8 B3 107.6(5)
B4 B8 B3 60.1(4)
B11 B8 B3 107.7(5)
B7 B8 B3 59.7(4)
B9 B8 Br8 123.0(5)
B4 B8 Br8 122.1(5)
B11 B8 Br8 122.0(4)
B7 B8 Br8 121.1(5)
B3 B8 Br8 121.0(5)
B4 B9 B8 60.5(4)
B4 B9 B5 59.9(5)
B8 B9 B5 108.3(5)
B4 B9 B11 108.5(5)
B8 B9 B11 60.2(4)
B5 B9 B11 108.1(5)
B4 B9 B10 108.0(5)
B8 B9 B10 108.8(5)
B5 B9 B10 59.5(4)
B11 B9 B10 60.7(4)
B4 B9 Br9 121.2(5)
B8 B9 Br9 122.5(5)
B5 B9 Br9 120.5(5)
B11 B9 Br9 122.5(5)
B10 B9 Br9 120.8(5)
B5 B10 B1 59.8(5)
B5 B10 B9 59.8(4)
B1 B10 B9 107.2(6)
B5 B10 B6 107.3(5)
B1 B10 B6 59.7(4)
B9 B10 B6 106.7(5)
B5 B10 B11 107.2(5)
B1 B10 B11 107.3(5)
B9 B10 B11 59.3(4)
B6 B10 B11 59.6(4)
B5 B10 Br10 122.4(5)
B1 B10 Br10 122.1(5)
B9 B10 Br10 122.6(5)
B6 B10 Br10 121.9(5)
B11 B10 Br10 122.1(5)
B7 B11 B8 60.4(4)
B7 B11 B9 107.6(5)
B8 B11 B9 59.5(4)
B7 B11 B6 59.5(4)
B8 B11 B6 107.8(5)
B9 B11 B6 107.6(5)
B7 B11 B10 107.5(5)
B8 B11 B10 107.7(5)
B9 B11 B10 60.0(4)
B6 B11 B10 59.9(4)
B7 B11 Br11 121.8(5)
B8 B11 Br11 121.9(5)
B9 B11 Br11 122.3(5)
B6 B11 Br11 121.8(5)
B10 B11 Br11 121.9(5)
B5 C1 B1 62.9(5)
B5 C1 B3 115.8(6)
B1 C1 B3 115.3(6)
B5 C1 B4 62.8(5)
B1 C1 B4 115.1(6)
B3 C1 B4 63.5(5)
B5 C1 B2 114.9(6)
B1 C1 B2 62.6(5)
B3 C1 B2 62.8(5)
B4 C1 B2 115.2(6)
C2 B12 B20 104.5(5)
C2 B12 B21 103.8(5)
B20 B12 B21 60.4(4)
C2 B12 B16 59.0(4)
B20 B12 B16 59.7(4)
B21 B12 B16 107.8(5)
C2 B12 B13 57.9(4)
B20 B12 B13 107.9(5)
B21 B12 B13 59.7(4)
B16 B12 B13 107.6(5)
C2 B13 B14 58.6(4)
C2 B13 B17 105.2(5)
B14 B13 B17 60.4(4)
C2 B13 B21 104.5(5)
B14 B13 B21 108.4(5)
B17 B13 B21 60.5(4)
C2 B13 B12 58.7(4)
B14 B13 B12 108.1(5)
B17 B13 B12 108.6(5)
B21 B13 B12 59.8(4)
C2 B14 B13 58.8(4)
C2 B14 B15 59.2(4)
B13 B14 B15 108.6(6)
C2 B14 B17 104.9(5)
B13 B14 B17 59.8(4)
B15 B14 B17 108.7(6)
C2 B14 B18 105.0(5)
B13 B14 B18 108.1(5)
B15 B14 B18 60.2(4)
B17 B14 B18 60.3(4)
C2 B15 B14 58.2(4)
C2 B15 B18 104.2(5)
B14 B15 B18 60.1(4)
C2 B15 B16 59.0(4)
B14 B15 B16 108.1(6)
B18 B15 B16 108.0(6)
C2 B15 B19 104.1(5)
B14 B15 B19 107.8(6)
B18 B15 B19 60.1(4)
B16 B15 B19 59.6(4)
C2 B16 B20 103.9(5)
C2 B16 B19 104.1(5)
B20 B16 B19 60.0(4)
C2 B16 B15 58.3(4)
B20 B16 B15 108.1(6)
B19 B16 B15 60.3(4)
C2 B16 B12 58.3(4)
B20 B16 B12 59.7(4)
B19 B16 B12 107.6(5)
B15 B16 B12 107.6(6)
B13 B17 B14 59.8(4)
B13 B17 B18 107.8(5)
B14 B17 B18 60.0(4)
B13 B17 B21 60.1(4)
B14 B17 B21 107.5(6)
B18 B17 B21 107.4(5)
B13 B17 B22 107.9(5)
B14 B17 B22 107.9(5)
B18 B17 B22 60.0(4)
B21 B17 B22 59.5(4)
B13 B17 Br17 122.1(5)
B14 B17 Br17 121.1(5)
B18 B17 Br17 121.0(5)
B21 B17 Br17 123.2(5)
B22 B17 Br17 122.1(5)
B14 B18 B15 59.7(4)
B14 B18 B17 59.7(4)
B15 B18 B17 107.9(5)
B14 B18 B19 107.7(5)
B15 B18 B19 60.2(5)
B17 B18 B19 108.0(5)
B14 B18 B22 108.3(5)
B15 B18 B22 108.2(5)
B17 B18 B22 60.8(4)
B19 B18 B22 59.6(4)
B14 B18 Br18 121.5(5)
B15 B18 Br18 121.6(5)
B17 B18 Br18 121.4(5)
B19 B18 Br18 122.3(5)
B22 B18 Br18 121.7(5)
B20 B19 B16 59.8(4)
B20 B19 B22 60.5(4)
B16 B19 B22 108.8(5)
B20 B19 B18 108.4(5)
B16 B19 B18 108.2(5)
B22 B19 B18 60.6(4)
B20 B19 B15 107.9(5)
B16 B19 B15 60.2(4)
B22 B19 B15 108.6(5)
B18 B19 B15 59.7(4)
B20 B19 Br19 122.2(5)
B16 B19 Br19 119.6(5)
B22 B19 Br19 123.1(5)
B18 B19 Br19 122.3(5)
B15 B19 Br19 120.0(5)
B12 B20 B16 60.7(4)
B12 B20 B19 108.5(5)
B16 B20 B19 60.1(4)
B12 B20 B21 60.0(4)
B16 B20 B21 108.3(5)
B19 B20 B21 107.5(5)
B12 B20 B22 108.5(5)
B16 B20 B22 108.6(5)
B19 B20 B22 59.9(4)
B21 B20 B22 59.9(4)
B12 B20 Br20 121.5(5)
B16 B20 Br20 120.7(5)
B19 B20 Br20 121.3(5)
B21 B20 Br20 122.6(4)
B22 B20 Br20 121.6(5)
B13 B21 B12 60.6(4)
B13 B21 B20 108.0(5)
B12 B21 B20 59.6(4)
B13 B21 B17 59.4(4)
B12 B21 B17 108.4(5)
B20 B21 B17 108.6(5)
B13 B21 B22 108.5(5)
B12 B21 B22 108.5(5)
B20 B21 B22 60.3(4)
B17 B21 B22 61.0(4)
B13 B21 Br21 121.5(4)
B12 B21 Br21 121.4(5)
B20 B21 Br21 122.0(4)
B17 B21 Br21 121.3(5)
B22 B21 Br21 121.3(4)
B19 B22 B21 107.2(5)
B19 B22 B20 59.6(4)
B21 B22 B20 59.8(4)
B19 B22 B18 59.9(4)
B21 B22 B18 106.7(5)
B20 B22 B18 107.1(5)
B19 B22 B17 107.1(5)
B21 B22 B17 59.5(4)
B20 B22 B17 107.1(5)
B18 B22 B17 59.2(4)
B19 B22 Br22 121.9(5)
B21 B22 Br22 122.4(4)
B20 B22 Br22 122.1(5)
B18 B22 Br22 122.3(5)
B17 B22 Br22 122.6(5)
B14 C2 B13 62.7(4)
B14 C2 B12 115.3(5)
B13 C2 B12 63.4(4)
B14 C2 B15 62.7(5)
B13 C2 B15 114.7(5)
B12 C2 B15 114.9(5)
B14 C2 B16 114.8(5)
B13 C2 B16 115.2(5)
B12 C2 B16 62.7(4)
B15 C2 B16 62.7(4)
C6 O1 C3 109.5(7)
O1 C3 C4 103.9(10)
C5 C4 C3 105.2(13)
C6 C5 C4 106.0(10)
C5 C6 O1 105.1(9)
C7 O2 C10 109.0(7)
C8 C7 O2 105.7(9)
C9 C8 C7 112.6(11)
C8 C9 C10 106.3(9)
O2 C10 C9 104.6(8)
C14 O3 C11 110.4(7)
C12 C11 O3 103.9(9)
C11 C12 C13 106.0(9)
C14 C13 C12 103.1(8)
O3 C14 C13 105.8(7)
C18 O4 C15 108.1(10)
C16 C15 O4 107.4(12)
C15 C16 C17 105.4(11)
C18 C17 C16 103.8(10)
O4 C18 C17 106.7(9)

loop_
_geom_bond_atom_site_label_1
_geom_bond_atom_site_label_2
_geom_bond_distance
Br6 B6 1.961(8)
Br7 B7 1.957(8)
Br8 B8 1.946(8)
Br9 B9 1.956(7)
Br10 B10 1.946(8)
Br11 B11 1.943(7)
B1 C1 1.692(11)
B1 B2 1.762(13)
B1 B5 1.766(12)
B1 B10 1.771(11)
B1 B6 1.776(11)
B2 C1 1.701(11)
B2 B6 1.757(11)
B2 B7 1.768(11)
B2 B3 1.768(12)
B3 C1 1.692(11)
B3 B7 1.781(11)
B3 B4 1.785(11)
B3 B8 1.792(11)
B4 C1 1.700(11)
B4 B9 1.758(11)
B4 B5 1.766(12)
B4 B8 1.773(11)
B5 C1 1.690(11)
B5 B10 1.770(11)
B5 B9 1.777(11)
B6 B7 1.767(11)
B6 B11 1.788(10)
B6 B10 1.794(11)
B7 B11 1.775(10)
B7 B8 1.786(11)
B8 B9 1.763(11)
B8 B11 1.776(10)
B9 B11 1.779(11)
B9 B10 1.793(11)
B10 B11 1.806(11)
Br17 B17 1.945(8)
Br18 B18 1.956(7)
Br19 B19 1.971(7)
Br20 B20 1.962(7)
Br21 B21 1.960(6)
Br22 B22 1.945(7)
B12 C2 1.705(10)
B12 B20 1.764(10)
B12 B21 1.771(10)
B12 B16 1.782(10)
B12 B13 1.784(11)
B13 C2 1.691(10)
B13 B14 1.757(11)
B13 B17 1.757(11)
B13 B21 1.769(10)
B14 C2 1.688(10)
B14 B15 1.765(12)
B14 B17 1.768(11)
B14 B18 1.771(11)
B15 C2 1.706(10)
B15 B18 1.773(11)
B15 B16 1.781(12)
B15 B19 1.782(11)
B16 C2 1.719(10)
B16 B20 1.764(11)
B16 B19 1.770(11)
B17 B18 1.777(11)
B17 B21 1.777(10)
B17 B22 1.804(11)
B18 B19 1.779(11)
B18 B22 1.791(10)
B19 B20 1.768(11)
B19 B22 1.773(11)
B20 B21 1.777(10)
B20 B22 1.785(11)
B21 B22 1.779(10)
O1 C6 1.447(10)
O1 C3 1.452(11)
C3 C4 1.468(17)
C4 C5 1.445(17)
C5 C6 1.443(14)
O2 C7 1.437(10)
O2 C10 1.455(10)
C7 C8 1.400(13)
C8 C9 1.379(14)
C9 C10 1.484(13)
O3 C14 1.420(10)
O3 C11 1.439(12)
C11 C12 1.394(13)
C12 C13 1.519(12)
C13 C14 1.473(12)
O4 C18 1.402(13)
O4 C15 1.42(2)
C15 C16 1.40(2)
C16 C17 1.479(17)
C17 C18 1.408(14)
